data_7717916
loop_
_publ_author_name
'Eilers, Marcel'
'B&#xfc;ltena, Saskia'
'Schwitalla, Kevin'
'Schmidtmann, Marc'
'Beckhaus, R&#xfc;diger'

_publ_section_title
;
 Synthesis, characterization and functionalization of titanium
 &#x3ba;<sup>1</sup><i>N</i> amidinato complexes from carbodiimides.
;
_journal_issue 5
_journal_name_full 'Dalton transactions (Cambridge, England : 2003)'
_journal_page_first 1972
_journal_page_last 1979
_journal_paper_doi 10.1039/d4dt03261f
_journal_volume 54
_journal_year 2025
_chemical_formula_structural Ti(C22H32N2)(C18H24O)
_chemical_formula_sum 'C40 H56 N2 O Ti'
_chemical_formula_weight 628.76
_space_group_crystal_system triclinic
_space_group_IT_number 2
_space_group_name_Hall '-P 1'
_space_group_name_H-M_alt 'P -1'
_atom_sites_solution_hydrogens difmap
_atom_sites_solution_primary direct
_atom_sites_solution_secondary difmap
_audit_creation_method SHELXL-2018/3
_audit_update_record
;
2024-11-14 deposited with the CCDC.	2024-12-10 downloaded from the CCDC.
;
_cell_angle_alpha 104.6063(17)
_cell_angle_beta 91.7705(17)
_cell_angle_gamma 95.8688(17)
_cell_formula_units_Z 2
_cell_length_a 10.4084(4)
_cell_length_b 10.5144(4)
_cell_length_c 15.5909(6)
_cell_measurement_reflns_used 9771
_cell_measurement_temperature 100(2)
_cell_measurement_theta_max 34.50
_cell_measurement_theta_min 2.32
_cell_volume 1639.59(11)
_computing_cell_refinement 'Bruker SAINT V8.40B'
_computing_data_collection 'Bruker APEX3'
_computing_data_reduction 'Bruker SAINT V8.40B'
_computing_structure_refinement 'SHELXL-2018/3 (Sheldrick, 2018)'
_computing_structure_solution 'SHELXS-2013/1 (Sheldrick, 2013)'
_diffrn_ambient_temperature 100(2)
_diffrn_measured_fraction_theta_full 1.000
_diffrn_measured_fraction_theta_max 1.000
_diffrn_measurement_device_type 'Bruker APEX-II CCD'
_diffrn_measurement_method '\f and \w scans'
_diffrn_radiation_type MoK\a
_diffrn_radiation_wavelength 0.71073
_diffrn_reflns_av_R_equivalents 0.0431
_diffrn_reflns_av_unetI/netI 0.0376
_diffrn_reflns_Laue_measured_fraction_full 1.000
_diffrn_reflns_Laue_measured_fraction_max 1.000
_diffrn_reflns_limit_h_max 16
_diffrn_reflns_limit_h_min -16
_diffrn_reflns_limit_k_max 16
_diffrn_reflns_limit_k_min -16
_diffrn_reflns_limit_l_max 25
_diffrn_reflns_limit_l_min -20
_diffrn_reflns_number 81719
_diffrn_reflns_point_group_measured_fraction_full 1.000
_diffrn_reflns_point_group_measured_fraction_max 1.000
_diffrn_reflns_theta_full 25.242
_diffrn_reflns_theta_max 34.971
_diffrn_reflns_theta_min 1.352
_diffrn_source 'sealed tube'
_exptl_absorpt_coefficient_mu 0.296
_exptl_absorpt_correction_T_max 0.9751
_exptl_absorpt_correction_T_min 0.8971
_exptl_absorpt_correction_type numerical
_exptl_absorpt_process_details 'SADABS-2016/2 (Sheldrick)'
_exptl_crystal_colour yellow
_exptl_crystal_density_diffrn 1.274
_exptl_crystal_description block
_exptl_crystal_F_000 680
_exptl_crystal_size_max 0.300
_exptl_crystal_size_mid 0.250
_exptl_crystal_size_min 0.150
_refine_diff_density_max 0.527
_refine_diff_density_min -0.523
_refine_diff_density_rms 0.062
_refine_ls_extinction_method none
_refine_ls_goodness_of_fit_ref 1.031
_refine_ls_hydrogen_treatment constr
_refine_ls_matrix_type full
_refine_ls_number_parameters 403
_refine_ls_number_reflns 14397
_refine_ls_number_restraints 0
_refine_ls_restrained_S_all 1.031
_refine_ls_R_factor_all 0.0554
_refine_ls_R_factor_gt 0.0360
_refine_ls_shift/su_max 0.001
_refine_ls_shift/su_mean 0.000
_refine_ls_structure_factor_coef Fsqd
_refine_ls_weighting_details 'w=1/[\s^2^(Fo^2^)+(0.0440P)^2^+0.4500P] where P=(Fo^2^+2Fc^2^)/3'
_refine_ls_weighting_scheme calc
_refine_ls_wR_factor_gt 0.0875
_refine_ls_wR_factor_ref 0.0961
_reflns_Friedel_coverage 0.000
_reflns_number_gt 11300
_reflns_number_total 14397
_reflns_threshold_expression 'I > 2\s(I)'
_cod_data_source_file d4dt03261f2.cif
_cod_data_source_block 7
_cod_database_code 7717916
_shelx_shelxl_version_number 2018/3
_shelx_space_group_comment
;
The symmetry employed for this shelxl refinement is uniquely defined
by the following loop, which should always be used as a source of
symmetry information in preference to the above space-group names.
They are only intended as comments.
;
_shelx_estimated_absorpt_t_min 0.916
_shelx_estimated_absorpt_t_max 0.957
_exptl_absorpt_special_details
;
 numerical absorption correction followed by scaling based on
 symmetry-related measurements (multi-scan)
;

loop_
_space_group_symop_operation_xyz
'x, y, z'
'-x, -y, -z'

loop_
_atom_site_label
_atom_site_type_symbol
_atom_site_fract_x
_atom_site_fract_y
_atom_site_fract_z
_atom_site_U_iso_or_equiv
_atom_site_adp_type
_atom_site_occupancy
_atom_site_site_symmetry_order
_atom_site_calc_flag
_atom_site_refinement_flags_posn
_atom_site_refinement_flags_adp
_atom_site_refinement_flags_occupancy
_atom_site_disorder_assembly
_atom_site_disorder_group
Ti1 Ti 0.45749(2) 0.64844(2) 0.27290(2) 0.00897(4) Uani 1 1 d . . . . .
O1 O 0.43268(6) 0.63386(6) 0.15142(4) 0.01175(12) Uani 1 1 d . . . . .
N1 N 0.65497(7) 0.67967(7) 0.29521(5) 0.01052(13) Uani 1 1 d . . . . .
N2 N 0.75837(8) 0.66460(7) 0.43561(5) 0.01229(13) Uani 1 1 d . . . . .
C1 C 0.53466(8) 0.45306(8) 0.30379(6) 0.00987(14) Uani 1 1 d . . . . .
C2 C 0.45952(9) 0.41494(8) 0.22250(6) 0.01251(15) Uani 1 1 d . . . . .
H2 H 0.490705 0.380630 0.165618 0.015 Uiso 1 1 calc R U . . .
C3 C 0.33010(9) 0.43652(9) 0.24024(7) 0.01570(17) Uani 1 1 d . . . . .
H3 H 0.259256 0.418506 0.197422 0.019 Uiso 1 1 calc R U . . .
C4 C 0.32420(9) 0.48935(10) 0.33234(7) 0.01611(17) Uani 1 1 d . . . . .
H4 H 0.248716 0.512123 0.362664 0.019 Uiso 1 1 calc R U . . .
C5 C 0.45041(9) 0.50237(9) 0.37145(6) 0.01258(15) Uani 1 1 d . . . . .
H5 H 0.475056 0.538050 0.432685 0.015 Uiso 1 1 calc R U . . .
C6 C 0.67940(8) 0.46428(8) 0.32283(6) 0.00930(14) Uani 1 1 d . . . . .
C7 C 0.71017(9) 0.38635(8) 0.39230(6) 0.01110(14) Uani 1 1 d . . . . .
H7 H 0.663597 0.420317 0.447113 0.013 Uiso 1 1 calc R U . . .
C8 C 0.85601(9) 0.39852(9) 0.41704(6) 0.01497(16) Uani 1 1 d . . . . .
H8A H 0.888721 0.492375 0.444068 0.018 Uiso 1 1 calc R U . . .
H8B H 0.871280 0.347519 0.461060 0.018 Uiso 1 1 calc R U . . .
C9 C 0.92834(9) 0.34536(10) 0.33350(7) 0.01658(17) Uani 1 1 d . . . . .
H9 H 1.023354 0.355965 0.349345 0.020 Uiso 1 1 calc R U . . .
C10 C 0.90128(9) 0.42529(10) 0.26620(7) 0.01638(17) Uani 1 1 d . . . . .
H10A H 0.949681 0.394340 0.212617 0.020 Uiso 1 1 calc R U . . .
H10B H 0.931503 0.519950 0.292552 0.020 Uiso 1 1 calc R U . . .
C11 C 0.75511(9) 0.40926(9) 0.23975(6) 0.01168(15) Uani 1 1 d . . . . .
H11 H 0.739582 0.458571 0.194007 0.014 Uiso 1 1 calc R U . . .
C12 C 0.66212(9) 0.23876(9) 0.35242(6) 0.01303(15) Uani 1 1 d . . . . .
H12A H 0.675983 0.188523 0.397102 0.016 Uiso 1 1 calc R U . . .
H12B H 0.568256 0.228557 0.336110 0.016 Uiso 1 1 calc R U . . .
C13 C 0.88100(10) 0.19835(10) 0.29388(7) 0.01727(18) Uani 1 1 d . . . . .
H13A H 0.927862 0.163382 0.240203 0.021 Uiso 1 1 calc R U . . .
H13B H 0.898234 0.147363 0.337573 0.021 Uiso 1 1 calc R U . . .
C14 C 0.71276(9) 0.26066(9) 0.20037(6) 0.01364(16) Uani 1 1 d . . . . .
H14A H 0.619836 0.247070 0.180862 0.016 Uiso 1 1 calc R U . . .
H14B H 0.762515 0.227315 0.147852 0.016 Uiso 1 1 calc R U . . .
C15 C 0.73563(9) 0.18345(9) 0.26965(6) 0.01391(16) Uani 1 1 d . . . . .
H15 H 0.703927 0.087826 0.244201 0.017 Uiso 1 1 calc R U . . .
C16 C 0.70664(8) 0.61651(8) 0.35713(6) 0.01010(14) Uani 1 1 d . . . . .
C17 C 0.74003(9) 0.78774(9) 0.27275(6) 0.01328(15) Uani 1 1 d . . . . .
H17 H 0.718644 0.874528 0.309836 0.016 Uiso 1 1 calc R U . . .
C18 C 0.71628(10) 0.78398(10) 0.17473(7) 0.01739(17) Uani 1 1 d . . . . .
H18A H 0.736284 0.699002 0.137692 0.026 Uiso 1 1 calc R U . . .
H18B H 0.771941 0.856054 0.160626 0.026 Uiso 1 1 calc R U . . .
H18C H 0.625412 0.794478 0.163112 0.026 Uiso 1 1 calc R U . . .
C19 C 0.88474(10) 0.77921(11) 0.28755(8) 0.0213(2) Uani 1 1 d . . . . .
H19A H 0.902601 0.771226 0.347939 0.032 Uiso 1 1 calc R U . . .
H19B H 0.934453 0.859332 0.279578 0.032 Uiso 1 1 calc R U . . .
H19C H 0.909757 0.701629 0.244593 0.032 Uiso 1 1 calc R U . . .
C20 C 0.76000(10) 0.80377(9) 0.48331(6) 0.01506(16) Uani 1 1 d . . . . .
H20 H 0.738209 0.857657 0.441532 0.018 Uiso 1 1 calc R U . . .
C21 C 0.89368(12) 0.85464(11) 0.52992(8) 0.0262(2) Uani 1 1 d . . . . .
H21A H 0.913838 0.800248 0.570083 0.039 Uiso 1 1 calc R U . . .
H21B H 0.894030 0.946754 0.564051 0.039 Uiso 1 1 calc R U . . .
H21C H 0.958825 0.849528 0.485475 0.039 Uiso 1 1 calc R U . . .
C22 C 0.65976(11) 0.80962(10) 0.55324(7) 0.02010(19) Uani 1 1 d . . . . .
H22A H 0.574523 0.772718 0.524047 0.030 Uiso 1 1 calc R U . . .
H22B H 0.656754 0.901812 0.586165 0.030 Uiso 1 1 calc R U . . .
H22C H 0.683665 0.758077 0.594396 0.030 Uiso 1 1 calc R U . . .
C23 C 0.34013(8) 0.82578(8) 0.24692(6) 0.01019(14) Uani 1 1 d . . . . .
C24 C 0.45835(9) 0.88304(8) 0.29538(6) 0.01179(15) Uani 1 1 d . . . . .
H24 H 0.527264 0.931169 0.274316 0.014 Uiso 1 1 calc R U . . .
C25 C 0.45738(10) 0.85714(9) 0.37993(6) 0.01435(16) Uani 1 1 d . . . . .
H25 H 0.524486 0.885559 0.425558 0.017 Uiso 1 1 calc R U . . .
C26 C 0.33948(10) 0.78185(9) 0.38456(6) 0.01510(16) Uani 1 1 d . . . . .
H26 H 0.312604 0.750440 0.433935 0.018 Uiso 1 1 calc R U . . .
C27 C 0.26735(9) 0.76096(9) 0.30209(6) 0.01283(15) Uani 1 1 d . . . . .
H27 H 0.184446 0.711858 0.286665 0.015 Uiso 1 1 calc R U . . .
C28 C 0.30679(8) 0.82152(8) 0.15049(6) 0.00969(14) Uani 1 1 d . . . . .
C29 C 0.16098(8) 0.84155(9) 0.13974(6) 0.01110(14) Uani 1 1 d . . . . .
H29 H 0.106448 0.765563 0.152918 0.013 Uiso 1 1 calc R U . . .
C30 C 0.12212(9) 0.85086(9) 0.04558(6) 0.01392(16) Uani 1 1 d . . . . .
H30A H 0.140141 0.769646 0.001593 0.017 Uiso 1 1 calc R U . . .
H30B H 0.028181 0.857853 0.040709 0.017 Uiso 1 1 calc R U . . .
C31 C 0.19789(9) 0.97212(9) 0.02542(6) 0.01367(16) Uani 1 1 d . . . . .
H31 H 0.172570 0.976532 -0.036072 0.016 Uiso 1 1 calc R U . . .
C32 C 0.34280(9) 0.95826(9) 0.03271(6) 0.01355(15) Uani 1 1 d . . . . .
H32A H 0.393212 1.037527 0.022310 0.016 Uiso 1 1 calc R U . . .
H32B H 0.362485 0.880098 -0.013421 0.016 Uiso 1 1 calc R U . . .
C33 C 0.38302(8) 0.94262(9) 0.12557(6) 0.01090(14) Uani 1 1 d . . . . .
H33 H 0.477811 0.934417 0.128845 0.013 Uiso 1 1 calc R U . . .
C34 C 0.13286(9) 0.97101(9) 0.20513(6) 0.01260(15) Uani 1 1 d . . . . .
H34A H 0.039479 0.980533 0.200022 0.015 Uiso 1 1 calc R U . . .
H34B H 0.154836 0.967500 0.266658 0.015 Uiso 1 1 calc R U . . .
C35 C 0.17030(9) 1.09912(9) 0.09237(6) 0.01475(16) Uani 1 1 d . . . . .
H35A H 0.219045 1.176936 0.078832 0.018 Uiso 1 1 calc R U . . .
H35B H 0.076870 1.109057 0.088814 0.018 Uiso 1 1 calc R U . . .
C36 C 0.35603(9) 1.07320(9) 0.19117(6) 0.01273(15) Uani 1 1 d . . . . .
H36A H 0.382708 1.071927 0.252426 0.015 Uiso 1 1 calc R U . . .
H36B H 0.407450 1.148849 0.176762 0.015 Uiso 1 1 calc R U . . .
C37 C 0.21173(9) 1.09054(9) 0.18562(6) 0.01302(15) Uani 1 1 d . . . . .
H37 H 0.195045 1.173061 0.230182 0.016 Uiso 1 1 calc R U . . .
C38 C 0.34176(9) 0.67601(9) 0.09744(6) 0.01214(15) Uani 1 1 d . . . . .
C39 C 0.40551(11) 0.66732(10) 0.00910(6) 0.01874(19) Uani 1 1 d . . . . .
H39A H 0.480585 0.734556 0.018015 0.028 Uiso 1 1 calc R U . . .
H39B H 0.343060 0.682565 -0.034556 0.028 Uiso 1 1 calc R U . . .
H39C H 0.433626 0.579298 -0.012625 0.028 Uiso 1 1 calc R U . . .
C40 C 0.22226(10) 0.57202(9) 0.07901(7) 0.01873(19) Uani 1 1 d . . . . .
H40A H 0.249075 0.484101 0.054347 0.028 Uiso 1 1 calc R U . . .
H40B H 0.161461 0.592294 0.036392 0.028 Uiso 1 1 calc R U . . .
H40C H 0.180128 0.573422 0.134535 0.028 Uiso 1 1 calc R U . . .

loop_
_atom_site_aniso_label
_atom_site_aniso_U_11
_atom_site_aniso_U_22
_atom_site_aniso_U_33
_atom_site_aniso_U_23
_atom_site_aniso_U_13
_atom_site_aniso_U_12
Ti1 0.01022(7) 0.00824(6) 0.00891(7) 0.00244(5) 0.00056(5) 0.00269(5)
O1 0.0149(3) 0.0113(3) 0.0098(3) 0.0024(2) 0.0000(2) 0.0057(2)
N1 0.0112(3) 0.0097(3) 0.0118(3) 0.0046(2) 0.0009(2) 0.0018(2)
N2 0.0138(3) 0.0100(3) 0.0121(3) 0.0007(2) -0.0012(3) 0.0027(2)
C1 0.0114(3) 0.0083(3) 0.0107(3) 0.0035(3) 0.0008(3) 0.0022(3)
C2 0.0148(4) 0.0085(3) 0.0139(4) 0.0024(3) -0.0024(3) 0.0017(3)
C3 0.0130(4) 0.0106(4) 0.0240(5) 0.0068(3) -0.0036(3) -0.0006(3)
C4 0.0115(4) 0.0156(4) 0.0248(5) 0.0109(3) 0.0044(3) 0.0031(3)
C5 0.0139(4) 0.0129(4) 0.0132(4) 0.0062(3) 0.0038(3) 0.0038(3)
C6 0.0104(3) 0.0089(3) 0.0087(3) 0.0017(3) 0.0005(3) 0.0028(3)
C7 0.0139(4) 0.0102(3) 0.0094(3) 0.0024(3) -0.0004(3) 0.0031(3)
C8 0.0154(4) 0.0130(4) 0.0157(4) 0.0022(3) -0.0048(3) 0.0038(3)
C9 0.0124(4) 0.0151(4) 0.0221(5) 0.0034(3) -0.0012(3) 0.0050(3)
C10 0.0128(4) 0.0162(4) 0.0210(4) 0.0049(3) 0.0043(3) 0.0042(3)
C11 0.0132(4) 0.0119(3) 0.0102(3) 0.0022(3) 0.0027(3) 0.0039(3)
C12 0.0167(4) 0.0105(3) 0.0127(4) 0.0039(3) 0.0001(3) 0.0030(3)
C13 0.0171(4) 0.0139(4) 0.0209(4) 0.0026(3) -0.0004(3) 0.0077(3)
C14 0.0172(4) 0.0120(4) 0.0110(4) 0.0004(3) 0.0012(3) 0.0049(3)
C15 0.0165(4) 0.0100(3) 0.0145(4) 0.0011(3) -0.0008(3) 0.0040(3)
C16 0.0096(3) 0.0093(3) 0.0118(3) 0.0027(3) 0.0012(3) 0.0025(3)
C17 0.0124(4) 0.0125(4) 0.0164(4) 0.0065(3) 0.0019(3) 0.0011(3)
C18 0.0196(4) 0.0185(4) 0.0170(4) 0.0092(3) 0.0045(3) 0.0027(3)
C19 0.0124(4) 0.0252(5) 0.0309(6) 0.0163(4) 0.0025(4) -0.0001(3)
C20 0.0201(4) 0.0097(3) 0.0138(4) 0.0004(3) -0.0042(3) 0.0023(3)
C21 0.0268(5) 0.0193(5) 0.0274(6) 0.0000(4) -0.0121(4) -0.0024(4)
C22 0.0315(5) 0.0163(4) 0.0128(4) 0.0018(3) 0.0011(4) 0.0089(4)
C23 0.0123(3) 0.0088(3) 0.0096(3) 0.0014(3) 0.0001(3) 0.0040(3)
C24 0.0143(4) 0.0091(3) 0.0117(4) 0.0015(3) -0.0008(3) 0.0037(3)
C25 0.0195(4) 0.0129(4) 0.0098(4) -0.0005(3) -0.0021(3) 0.0068(3)
C26 0.0207(4) 0.0167(4) 0.0101(4) 0.0043(3) 0.0040(3) 0.0091(3)
C27 0.0136(4) 0.0136(4) 0.0127(4) 0.0045(3) 0.0024(3) 0.0049(3)
C28 0.0110(3) 0.0089(3) 0.0092(3) 0.0020(3) 0.0000(3) 0.0023(3)
C29 0.0107(3) 0.0107(3) 0.0123(4) 0.0035(3) -0.0002(3) 0.0018(3)
C30 0.0139(4) 0.0143(4) 0.0135(4) 0.0037(3) -0.0031(3) 0.0021(3)
C31 0.0151(4) 0.0152(4) 0.0120(4) 0.0052(3) -0.0009(3) 0.0038(3)
C32 0.0152(4) 0.0150(4) 0.0121(4) 0.0055(3) 0.0018(3) 0.0041(3)
C33 0.0107(3) 0.0115(3) 0.0110(3) 0.0037(3) 0.0006(3) 0.0020(3)
C34 0.0124(4) 0.0125(4) 0.0139(4) 0.0040(3) 0.0023(3) 0.0043(3)
C35 0.0163(4) 0.0130(4) 0.0169(4) 0.0062(3) 0.0001(3) 0.0049(3)
C36 0.0144(4) 0.0094(3) 0.0140(4) 0.0024(3) -0.0012(3) 0.0013(3)
C37 0.0152(4) 0.0104(3) 0.0140(4) 0.0030(3) 0.0005(3) 0.0044(3)
C38 0.0166(4) 0.0100(3) 0.0096(3) 0.0012(3) -0.0020(3) 0.0046(3)
C39 0.0300(5) 0.0189(4) 0.0090(4) 0.0022(3) 0.0024(3) 0.0136(4)
C40 0.0220(5) 0.0109(4) 0.0210(5) 0.0010(3) -0.0079(4) 0.0017(3)

loop_
_atom_type_symbol
_atom_type_description
_atom_type_scat_dispersion_real
_atom_type_scat_dispersion_imag
_atom_type_scat_source
C C 0.0033 0.0016 'International Tables Vol C Tables 4.2.6.8 and 6.1.1.4'
H H 0.0000 0.0000 'International Tables Vol C Tables 4.2.6.8 and 6.1.1.4'
N N 0.0061 0.0033 'International Tables Vol C Tables 4.2.6.8 and 6.1.1.4'
O O 0.0106 0.0060 'International Tables Vol C Tables 4.2.6.8 and 6.1.1.4'
Ti Ti 0.2776 0.4457 'International Tables Vol C Tables 4.2.6.8 and 6.1.1.4'

loop_
_geom_angle_atom_site_label_1
_geom_angle_atom_site_label_2
_geom_angle_atom_site_label_3
_geom_angle
_geom_angle_site_symmetry_1
_geom_angle_site_symmetry_3
_geom_angle_publ_flag
O1 Ti1 N1 103.66(3) . . ?
O1 Ti1 C2 82.44(3) . . ?
N1 Ti1 C2 92.23(3) . . ?
O1 Ti1 C25 121.06(3) . . ?
N1 Ti1 C25 85.33(3) . . ?
C2 Ti1 C25 156.30(3) . . ?
O1 Ti1 C26 123.85(3) . . ?
N1 Ti1 C26 114.93(3) . . ?
C2 Ti1 C26 131.94(3) . . ?
C25 Ti1 C26 34.04(3) . . ?
O1 Ti1 C3 84.84(3) . . ?
N1 Ti1 C3 125.14(3) . . ?
C2 Ti1 C3 34.35(3) . . ?
C25 Ti1 C3 136.14(4) . . ?
C26 Ti1 C3 102.66(4) . . ?
O1 Ti1 C24 87.24(3) . . ?
N1 Ti1 C24 88.10(3) . . ?
C2 Ti1 C24 169.46(3) . . ?
C25 Ti1 C24 34.21(3) . . ?
C26 Ti1 C24 56.59(3) . . ?
C3 Ti1 C24 146.76(3) . . ?
O1 Ti1 C27 90.78(3) . . ?
N1 Ti1 C27 141.28(3) . . ?
C2 Ti1 C27 125.56(3) . . ?
C25 Ti1 C27 56.86(3) . . ?
C26 Ti1 C27 34.49(3) . . ?
C3 Ti1 C27 91.38(3) . . ?
C24 Ti1 C27 56.46(3) . . ?
O1 Ti1 C5 137.82(3) . . ?
N1 Ti1 C5 88.68(3) . . ?
C2 Ti1 C5 56.56(3) . . ?
C25 Ti1 C5 99.78(3) . . ?
C26 Ti1 C5 83.88(3) . . ?
C3 Ti1 C5 56.24(3) . . ?
C24 Ti1 C5 133.98(3) . . ?
C27 Ti1 C5 104.48(3) . . ?
O1 Ti1 C1 112.76(3) . . ?
N1 Ti1 C1 70.69(3) . . ?
C2 Ti1 C1 34.11(3) . . ?
C25 Ti1 C1 124.81(3) . . ?
C26 Ti1 C1 117.53(3) . . ?
C3 Ti1 C1 56.62(3) . . ?
C24 Ti1 C1 153.38(3) . . ?
C27 Ti1 C1 135.96(3) . . ?
C5 Ti1 C1 34.05(3) . . ?
O1 Ti1 C23 69.09(3) . . ?
N1 Ti1 C23 119.71(3) . . ?
C2 Ti1 C23 140.81(3) . . ?
C25 Ti1 C23 56.91(3) . . ?
C26 Ti1 C23 56.92(3) . . ?
C3 Ti1 C23 113.96(3) . . ?
C24 Ti1 C23 34.04(3) . . ?
C27 Ti1 C23 34.01(3) . . ?
C5 Ti1 C23 137.91(3) . . ?
C1 Ti1 C23 169.21(3) . . ?
O1 Ti1 C4 116.59(3) . . ?
N1 Ti1 C4 121.95(3) . . ?
C2 Ti1 C4 56.52(3) . . ?
C25 Ti1 C4 105.32(4) . . ?
C26 Ti1 C4 75.42(3) . . ?
C3 Ti1 C4 33.80(4) . . ?
C24 Ti1 C4 131.35(3) . . ?
C27 Ti1 C4 80.11(3) . . ?
C5 Ti1 C4 33.64(3) . . ?
C1 Ti1 C4 56.30(3) . . ?
C23 Ti1 C4 113.05(3) . . ?
C38 O1 Ti1 135.11(6) . . ?
C16 N1 C17 117.41(7) . . ?
C16 N1 Ti1 115.45(6) . . ?
C17 N1 Ti1 124.85(6) . . ?
C16 N2 C20 122.99(8) . . ?
C2 C1 C5 107.06(8) . . ?
C2 C1 C6 130.78(8) . . ?
C5 C1 C6 121.57(8) . . ?
C2 C1 Ti1 71.13(5) . . ?
C5 C1 Ti1 72.89(5) . . ?
C6 C1 Ti1 114.53(5) . . ?
C3 C2 C1 108.38(8) . . ?
C3 C2 Ti1 73.47(5) . . ?
C1 C2 Ti1 74.76(5) . . ?
C3 C2 H2 125.8 . . ?
C1 C2 H2 125.8 . . ?
Ti1 C2 H2 117.9 . . ?
C4 C3 C2 108.24(8) . . ?
C4 C3 Ti1 74.74(5) . . ?
C2 C3 Ti1 72.18(5) . . ?
C4 C3 H3 125.9 . . ?
C2 C3 H3 125.9 . . ?
Ti1 C3 H3 119.1 . . ?
C3 C4 C5 107.74(8) . . ?
C3 C4 Ti1 71.46(5) . . ?
C5 C4 Ti1 72.63(5) . . ?
C3 C4 H4 126.1 . . ?
C5 C4 H4 126.1 . . ?
Ti1 C4 H4 121.5 . . ?
C4 C5 C1 108.53(8) . . ?
C4 C5 Ti1 73.73(5) . . ?
C1 C5 Ti1 73.05(5) . . ?
C4 C5 H5 125.7 . . ?
C1 C5 H5 125.7 . . ?
Ti1 C5 H5 119.3 . . ?
C1 C6 C16 98.88(6) . . ?
C1 C6 C11 113.82(7) . . ?
C16 C6 C11 112.21(7) . . ?
C1 C6 C7 109.98(7) . . ?
C16 C6 C7 114.81(7) . . ?
C11 C6 C7 107.18(7) . . ?
C8 C7 C12 108.26(7) . . ?
C8 C7 C6 112.37(7) . . ?
C12 C7 C6 108.56(7) . . ?
C8 C7 H7 109.2 . . ?
C12 C7 H7 109.2 . . ?
C6 C7 H7 109.2 . . ?
C9 C8 C7 109.65(7) . . ?
C9 C8 H8A 109.7 . . ?
C7 C8 H8A 109.7 . . ?
C9 C8 H8B 109.7 . . ?
C7 C8 H8B 109.7 . . ?
H8A C8 H8B 108.2 . . ?
C8 C9 C13 109.54(8) . . ?
C8 C9 C10 108.42(7) . . ?
C13 C9 C10 110.17(8) . . ?
C8 C9 H9 109.6 . . ?
C13 C9 H9 109.6 . . ?
C10 C9 H9 109.6 . . ?
C9 C10 C11 110.60(8) . . ?
C9 C10 H10A 109.5 . . ?
C11 C10 H10A 109.5 . . ?
C9 C10 H10B 109.5 . . ?
C11 C10 H10B 109.5 . . ?
H10A C10 H10B 108.1 . . ?
C14 C11 C10 107.45(7) . . ?
C14 C11 C6 110.79(7) . . ?
C10 C11 C6 109.72(7) . . ?
C14 C11 H11 109.6 . . ?
C10 C11 H11 109.6 . . ?
C6 C11 H11 109.6 . . ?
C15 C12 C7 110.04(8) . . ?
C15 C12 H12A 109.7 . . ?
C7 C12 H12A 109.7 . . ?
C15 C12 H12B 109.7 . . ?
C7 C12 H12B 109.7 . . ?
H12A C12 H12B 108.2 . . ?
C15 C13 C9 109.07(7) . . ?
C15 C13 H13A 109.9 . . ?
C9 C13 H13A 109.9 . . ?
C15 C13 H13B 109.9 . . ?
C9 C13 H13B 109.9 . . ?
H13A C13 H13B 108.3 . . ?
C15 C14 C11 110.36(7) . . ?
C15 C14 H14A 109.6 . . ?
C11 C14 H14A 109.6 . . ?
C15 C14 H14B 109.6 . . ?
C11 C14 H14B 109.6 . . ?
H14A C14 H14B 108.1 . . ?
C13 C15 C14 108.49(8) . . ?
C13 C15 C12 110.26(8) . . ?
C14 C15 C12 109.43(7) . . ?
C13 C15 H15 109.5 . . ?
C14 C15 H15 109.5 . . ?
C12 C15 H15 109.5 . . ?
N2 C16 N1 130.80(8) . . ?
N2 C16 C6 118.11(8) . . ?
N1 C16 C6 110.75(7) . . ?
N1 C17 C18 109.96(8) . . ?
N1 C17 C19 113.82(7) . . ?
C18 C17 C19 106.78(8) . . ?
N1 C17 H17 108.7 . . ?
C18 C17 H17 108.7 . . ?
C19 C17 H17 108.7 . . ?
C17 C18 H18A 109.5 . . ?
C17 C18 H18B 109.5 . . ?
H18A C18 H18B 109.5 . . ?
C17 C18 H18C 109.5 . . ?
H18A C18 H18C 109.5 . . ?
H18B C18 H18C 109.5 . . ?
C17 C19 H19A 109.5 . . ?
C17 C19 H19B 109.5 . . ?
H19A C19 H19B 109.5 . . ?
C17 C19 H19C 109.5 . . ?
H19A C19 H19C 109.5 . . ?
H19B C19 H19C 109.5 . . ?
N2 C20 C22 106.89(8) . . ?
N2 C20 C21 109.23(8) . . ?
C22 C20 C21 108.99(9) . . ?
N2 C20 H20 110.5 . . ?
C22 C20 H20 110.5 . . ?
C21 C20 H20 110.5 . . ?
C20 C21 H21A 109.5 . . ?
C20 C21 H21B 109.5 . . ?
H21A C21 H21B 109.5 . . ?
C20 C21 H21C 109.5 . . ?
H21A C21 H21C 109.5 . . ?
H21B C21 H21C 109.5 . . ?
C20 C22 H22A 109.5 . . ?
C20 C22 H22B 109.5 . . ?
H22A C22 H22B 109.5 . . ?
C20 C22 H22C 109.5 . . ?
H22A C22 H22C 109.5 . . ?
H22B C22 H22C 109.5 . . ?
C27 C23 C24 106.67(8) . . ?
C27 C23 C28 127.16(8) . . ?
C24 C23 C28 125.79(8) . . ?
C27 C23 Ti1 71.70(5) . . ?
C24 C23 Ti1 71.52(5) . . ?
C28 C23 Ti1 116.43(5) . . ?
C25 C24 C23 109.14(8) . . ?
C25 C24 Ti1 72.79(5) . . ?
C23 C24 Ti1 74.44(5) . . ?
C25 C24 H24 125.4 . . ?
C23 C24 H24 125.4 . . ?
Ti1 C24 H24 119.1 . . ?
C26 C25 C24 107.80(8) . . ?
C26 C25 Ti1 73.03(5) . . ?
C24 C25 Ti1 73.00(5) . . ?
C26 C25 H25 126.1 . . ?
C24 C25 H25 126.1 . . ?
Ti1 C25 H25 119.7 . . ?
C25 C26 C27 107.87(8) . . ?
C25 C26 Ti1 72.93(5) . . ?
C27 C26 Ti1 72.96(5) . . ?
C25 C26 H26 126.1 . . ?
C27 C26 H26 126.1 . . ?
Ti1 C26 H26 119.9 . . ?
C23 C27 C26 108.50(8) . . ?
C23 C27 Ti1 74.29(5) . . ?
C26 C27 Ti1 72.55(5) . . ?
C23 C27 H27 125.8 . . ?
C26 C27 H27 125.8 . . ?
Ti1 C27 H27 119.2 . . ?
C23 C28 C29 109.03(7) . . ?
C23 C28 C33 109.87(7) . . ?
C29 C28 C33 104.88(7) . . ?
C23 C28 C38 102.87(6) . . ?
C29 C28 C38 114.09(7) . . ?
C33 C28 C38 116.01(7) . . ?
C30 C29 C34 107.33(7) . . ?
C30 C29 C28 112.35(7) . . ?
C34 C29 C28 110.08(7) . . ?
C30 C29 H29 109.0 . . ?
C34 C29 H29 109.0 . . ?
C28 C29 H29 109.0 . . ?
C31 C30 C29 110.38(7) . . ?
C31 C30 H30A 109.6 . . ?
C29 C30 H30A 109.6 . . ?
C31 C30 H30B 109.6 . . ?
C29 C30 H30B 109.6 . . ?
H30A C30 H30B 108.1 . . ?
C35 C31 C32 109.04(8) . . ?
C35 C31 C30 110.38(8) . . ?
C32 C31 C30 108.49(7) . . ?
C35 C31 H31 109.6 . . ?
C32 C31 H31 109.6 . . ?
C30 C31 H31 109.6 . . ?
C31 C32 C33 110.74(7) . . ?
C31 C32 H32A 109.5 . . ?
C33 C32 H32A 109.5 . . ?
C31 C32 H32B 109.5 . . ?
C33 C32 H32B 109.5 . . ?
H32A C32 H32B 108.1 . . ?
C32 C33 C36 104.86(7) . . ?
C32 C33 C28 114.11(7) . . ?
C36 C33 C28 109.98(7) . . ?
C32 C33 H33 109.2 . . ?
C36 C33 H33 109.2 . . ?
C28 C33 H33 109.2 . . ?
C37 C34 C29 110.75(7) . . ?
C37 C34 H34A 109.5 . . ?
C29 C34 H34A 109.5 . . ?
C37 C34 H34B 109.5 . . ?
C29 C34 H34B 109.5 . . ?
H34A C34 H34B 108.1 . . ?
C37 C35 C31 108.51(7) . . ?
C37 C35 H35A 110.0 . . ?
C31 C35 H35A 110.0 . . ?
C37 C35 H35B 110.0 . . ?
C31 C35 H35B 110.0 . . ?
H35A C35 H35B 108.4 . . ?
C37 C36 C33 110.44(7) . . ?
C37 C36 H36A 109.6 . . ?
C33 C36 H36A 109.6 . . ?
C37 C36 H36B 109.6 . . ?
C33 C36 H36B 109.6 . . ?
H36A C36 H36B 108.1 . . ?
C35 C37 C34 108.67(8) . . ?
C35 C37 C36 110.24(8) . . ?
C34 C37 C36 109.16(7) . . ?
C35 C37 H37 109.6 . . ?
C34 C37 H37 109.6 . . ?
C36 C37 H37 109.6 . . ?
O1 C38 C39 104.96(7) . . ?
O1 C38 C40 107.11(7) . . ?
C39 C38 C40 107.27(8) . . ?
O1 C38 C28 108.58(6) . . ?
C39 C38 C28 116.38(7) . . ?
C40 C38 C28 111.95(7) . . ?
C38 C39 H39A 109.5 . . ?
C38 C39 H39B 109.5 . . ?
H39A C39 H39B 109.5 . . ?
C38 C39 H39C 109.5 . . ?
H39A C39 H39C 109.5 . . ?
H39B C39 H39C 109.5 . . ?
C38 C40 H40A 109.5 . . ?
C38 C40 H40B 109.5 . . ?
H40A C40 H40B 109.5 . . ?
C38 C40 H40C 109.5 . . ?
H40A C40 H40C 109.5 . . ?
H40B C40 H40C 109.5 . . ?

loop_
_geom_bond_atom_site_label_1
_geom_bond_atom_site_label_2
_geom_bond_distance
_geom_bond_site_symmetry_2
_geom_bond_publ_flag
Ti1 O1 1.8689(7) . ?
Ti1 N1 2.0528(8) . ?
Ti1 C2 2.3842(9) . ?
Ti1 C25 2.3987(9) . ?
Ti1 C26 2.4000(9) . ?
Ti1 C3 2.4009(9) . ?
Ti1 C24 2.4013(9) . ?
Ti1 C27 2.4055(9) . ?
Ti1 C5 2.4289(9) . ?
Ti1 C1 2.4310(8) . ?
Ti1 C23 2.4391(8) . ?
Ti1 C4 2.4431(10) . ?
O1 C38 1.4229(11) . ?
N1 C16 1.4236(11) . ?
N1 C17 1.4872(12) . ?
N2 C16 1.2784(11) . ?
N2 C20 1.4628(12) . ?
C1 C2 1.4131(12) . ?
C1 C5 1.4230(12) . ?
C1 C6 1.5133(12) . ?
C2 C3 1.4129(13) . ?
C2 H2 0.9500 . ?
C3 C4 1.4087(15) . ?
C3 H3 0.9500 . ?
C4 C5 1.4099(13) . ?
C4 H4 0.9500 . ?
C5 H5 0.9500 . ?
C6 C16 1.5474(12) . ?
C6 C11 1.5530(12) . ?
C6 C7 1.5578(12) . ?
C7 C8 1.5390(13) . ?
C7 C12 1.5428(12) . ?
C7 H7 1.0000 . ?
C8 C9 1.5347(14) . ?
C8 H8A 0.9900 . ?
C8 H8B 0.9900 . ?
C9 C13 1.5354(14) . ?
C9 C10 1.5367(14) . ?
C9 H9 1.0000 . ?
C10 C11 1.5449(13) . ?
C10 H10A 0.9900 . ?
C10 H10B 0.9900 . ?
C11 C14 1.5399(13) . ?
C11 H11 1.0000 . ?
C12 C15 1.5370(13) . ?
C12 H12A 0.9900 . ?
C12 H12B 0.9900 . ?
C13 C15 1.5306(13) . ?
C13 H13A 0.9900 . ?
C13 H13B 0.9900 . ?
C14 C15 1.5324(13) . ?
C14 H14A 0.9900 . ?
C14 H14B 0.9900 . ?
C15 H15 1.0000 . ?
C17 C18 1.5304(14) . ?
C17 C19 1.5318(13) . ?
C17 H17 1.0000 . ?
C18 H18A 0.9800 . ?
C18 H18B 0.9800 . ?
C18 H18C 0.9800 . ?
C19 H19A 0.9800 . ?
C19 H19B 0.9800 . ?
C19 H19C 0.9800 . ?
C20 C22 1.5266(15) . ?
C20 C21 1.5295(14) . ?
C20 H20 1.0000 . ?
C21 H21A 0.9800 . ?
C21 H21B 0.9800 . ?
C21 H21C 0.9800 . ?
C22 H22A 0.9800 . ?
C22 H22B 0.9800 . ?
C22 H22C 0.9800 . ?
C23 C27 1.4171(13) . ?
C23 C24 1.4174(12) . ?
C23 C28 1.5211(12) . ?
C24 C25 1.4119(13) . ?
C24 H24 0.9500 . ?
C25 C26 1.4048(14) . ?
C25 H25 0.9500 . ?
C26 C27 1.4246(13) . ?
C26 H26 0.9500 . ?
C27 H27 0.9500 . ?
C28 C29 1.5630(12) . ?
C28 C33 1.5696(12) . ?
C28 C38 1.6284(12) . ?
C29 C30 1.5402(13) . ?
C29 C34 1.5421(12) . ?
C29 H29 1.0000 . ?
C30 C31 1.5356(14) . ?
C30 H30A 0.9900 . ?
C30 H30B 0.9900 . ?
C31 C35 1.5327(13) . ?
C31 C32 1.5335(13) . ?
C31 H31 1.0000 . ?
C32 C33 1.5476(13) . ?
C32 H32A 0.9900 . ?
C32 H32B 0.9900 . ?
C33 C36 1.5486(12) . ?
C33 H33 1.0000 . ?
C34 C37 1.5307(13) . ?
C34 H34A 0.9900 . ?
C34 H34B 0.9900 . ?
C35 C37 1.5308(13) . ?
C35 H35A 0.9900 . ?
C35 H35B 0.9900 . ?
C36 C37 1.5338(13) . ?
C36 H36A 0.9900 . ?
C36 H36B 0.9900 . ?
C37 H37 1.0000 . ?
C38 C39 1.5333(14) . ?
C38 C40 1.5383(14) . ?
C39 H39A 0.9800 . ?
C39 H39B 0.9800 . ?
C39 H39C 0.9800 . ?
C40 H40A 0.9800 . ?
C40 H40B 0.9800 . ?
C40 H40C 0.9800 . ?

loop_
_geom_torsion_atom_site_label_1
_geom_torsion_atom_site_label_2
_geom_torsion_atom_site_label_3
_geom_torsion_atom_site_label_4
_geom_torsion
_geom_torsion_site_symmetry_1
_geom_torsion_site_symmetry_2
_geom_torsion_site_symmetry_3
_geom_torsion_site_symmetry_4
_geom_torsion_publ_flag
N1 Ti1 O1 C38 -141.64(8) . . . . ?
C2 Ti1 O1 C38 127.89(8) . . . . ?
C25 Ti1 O1 C38 -48.85(9) . . . . ?
C26 Ti1 O1 C38 -8.38(10) . . . . ?
C3 Ti1 O1 C38 93.41(8) . . . . ?
C24 Ti1 O1 C38 -54.27(8) . . . . ?
C27 Ti1 O1 C38 2.09(8) . . . . ?
C5 Ti1 O1 C38 114.90(8) . . . . ?
C1 Ti1 O1 C38 143.85(8) . . . . ?
C23 Ti1 O1 C38 -24.69(8) . . . . ?
C4 Ti1 O1 C38 81.42(8) . . . . ?
C5 C1 C2 C3 -1.82(10) . . . . ?
C6 C1 C2 C3 -172.88(8) . . . . ?
Ti1 C1 C2 C3 -66.35(6) . . . . ?
C5 C1 C2 Ti1 64.53(6) . . . . ?
C6 C1 C2 Ti1 -106.53(9) . . . . ?
C1 C2 C3 C4 0.59(10) . . . . ?
Ti1 C2 C3 C4 -66.61(7) . . . . ?
C1 C2 C3 Ti1 67.20(6) . . . . ?
C2 C3 C4 C5 0.89(11) . . . . ?
Ti1 C3 C4 C5 -64.03(7) . . . . ?
C2 C3 C4 Ti1 64.92(6) . . . . ?
C3 C4 C5 C1 -2.03(10) . . . . ?
Ti1 C4 C5 C1 -65.29(6) . . . . ?
C3 C4 C5 Ti1 63.26(7) . . . . ?
C2 C1 C5 C4 2.37(10) . . . . ?
C6 C1 C5 C4 174.44(8) . . . . ?
Ti1 C1 C5 C4 65.73(6) . . . . ?
C2 C1 C5 Ti1 -63.36(6) . . . . ?
C6 C1 C5 Ti1 108.71(8) . . . . ?
C2 C1 C6 C16 111.20(10) . . . . ?
C5 C1 C6 C16 -58.76(10) . . . . ?
Ti1 C1 C6 C16 25.55(7) . . . . ?
C2 C1 C6 C11 -7.95(13) . . . . ?
C5 C1 C6 C11 -177.91(8) . . . . ?
Ti1 C1 C6 C11 -93.60(7) . . . . ?
C2 C1 C6 C7 -128.23(9) . . . . ?
C5 C1 C6 C7 61.81(10) . . . . ?
Ti1 C1 C6 C7 146.13(5) . . . . ?
C1 C6 C7 C8 -177.83(7) . . . . ?
C16 C6 C7 C8 -67.40(9) . . . . ?
C11 C6 C7 C8 57.96(9) . . . . ?
C1 C6 C7 C12 62.46(9) . . . . ?
C16 C6 C7 C12 172.89(7) . . . . ?
C11 C6 C7 C12 -61.75(9) . . . . ?
C12 C7 C8 C9 60.65(10) . . . . ?
C6 C7 C8 C9 -59.24(9) . . . . ?
C7 C8 C9 C13 -61.58(10) . . . . ?
C7 C8 C9 C10 58.69(10) . . . . ?
C8 C9 C10 C11 -61.13(10) . . . . ?
C13 C9 C10 C11 58.74(10) . . . . ?
C9 C10 C11 C14 -58.48(10) . . . . ?
C9 C10 C11 C6 62.05(10) . . . . ?
C1 C6 C11 C14 -61.51(9) . . . . ?
C16 C6 C11 C14 -172.76(7) . . . . ?
C7 C6 C11 C14 60.33(9) . . . . ?
C1 C6 C11 C10 -179.99(7) . . . . ?
C16 C6 C11 C10 68.76(9) . . . . ?
C7 C6 C11 C10 -58.15(9) . . . . ?
C8 C7 C12 C15 -59.44(9) . . . . ?
C6 C7 C12 C15 62.80(9) . . . . ?
C8 C9 C13 C15 59.96(10) . . . . ?
C10 C9 C13 C15 -59.23(10) . . . . ?
C10 C11 C14 C15 61.06(10) . . . . ?
C6 C11 C14 C15 -58.80(9) . . . . ?
C9 C13 C15 C14 60.88(10) . . . . ?
C9 C13 C15 C12 -58.95(10) . . . . ?
C11 C14 C15 C13 -63.10(9) . . . . ?
C11 C14 C15 C12 57.24(10) . . . . ?
C7 C12 C15 C13 59.40(9) . . . . ?
C7 C12 C15 C14 -59.86(9) . . . . ?
C20 N2 C16 N1 7.97(15) . . . . ?
C20 N2 C16 C6 -164.59(8) . . . . ?
C17 N1 C16 N2 53.89(13) . . . . ?
Ti1 N1 C16 N2 -109.81(10) . . . . ?
C17 N1 C16 C6 -133.12(8) . . . . ?
Ti1 N1 C16 C6 63.18(8) . . . . ?
C1 C6 C16 N2 121.18(8) . . . . ?
C11 C6 C16 N2 -118.48(9) . . . . ?
C7 C6 C16 N2 4.23(11) . . . . ?
C1 C6 C16 N1 -52.81(8) . . . . ?
C11 C6 C16 N1 67.54(9) . . . . ?
C7 C6 C16 N1 -169.76(7) . . . . ?
C16 N1 C17 C18 143.84(8) . . . . ?
Ti1 N1 C17 C18 -54.15(10) . . . . ?
C16 N1 C17 C19 24.10(11) . . . . ?
Ti1 N1 C17 C19 -173.89(7) . . . . ?
C16 N2 C20 C22 105.12(10) . . . . ?
C16 N2 C20 C21 -137.10(10) . . . . ?
C27 C23 C24 C25 -1.52(10) . . . . ?
C28 C23 C24 C25 -174.78(8) . . . . ?
Ti1 C23 C24 C25 -65.05(6) . . . . ?
C27 C23 C24 Ti1 63.53(6) . . . . ?
C28 C23 C24 Ti1 -109.73(8) . . . . ?
C23 C24 C25 C26 0.87(10) . . . . ?
Ti1 C24 C25 C26 -65.25(6) . . . . ?
C23 C24 C25 Ti1 66.12(6) . . . . ?
C24 C25 C26 C27 0.13(10) . . . . ?
Ti1 C25 C26 C27 -65.10(6) . . . . ?
C24 C25 C26 Ti1 65.22(6) . . . . ?
C24 C23 C27 C26 1.59(10) . . . . ?
C28 C23 C27 C26 174.73(8) . . . . ?
Ti1 C23 C27 C26 65.00(6) . . . . ?
C24 C23 C27 Ti1 -63.42(6) . . . . ?
C28 C23 C27 Ti1 109.72(8) . . . . ?
C25 C26 C27 C23 -1.08(10) . . . . ?
Ti1 C26 C27 C23 -66.15(6) . . . . ?
C25 C26 C27 Ti1 65.07(6) . . . . ?
C27 C23 C28 C29 45.45(11) . . . . ?
C24 C23 C28 C29 -142.66(8) . . . . ?
Ti1 C23 C28 C29 131.81(6) . . . . ?
C27 C23 C28 C33 159.88(8) . . . . ?
C24 C23 C28 C33 -28.23(11) . . . . ?
Ti1 C23 C28 C33 -113.76(6) . . . . ?
C27 C23 C28 C38 -76.00(10) . . . . ?
C24 C23 C28 C38 95.89(9) . . . . ?
Ti1 C23 C28 C38 10.36(8) . . . . ?
C23 C28 C29 C30 174.94(7) . . . . ?
C33 C28 C29 C30 57.31(9) . . . . ?
C38 C28 C29 C30 -70.71(9) . . . . ?
C23 C28 C29 C34 55.40(9) . . . . ?
C33 C28 C29 C34 -62.23(9) . . . . ?
C38 C28 C29 C34 169.75(7) . . . . ?
C34 C29 C30 C31 58.39(9) . . . . ?
C28 C29 C30 C31 -62.74(9) . . . . ?
C29 C30 C31 C35 -59.75(9) . . . . ?
C29 C30 C31 C32 59.67(9) . . . . ?
C35 C31 C32 C33 63.41(10) . . . . ?
C30 C31 C32 C33 -56.85(9) . . . . ?
C31 C32 C33 C36 -62.62(9) . . . . ?
C31 C32 C33 C28 57.79(10) . . . . ?
C23 C28 C33 C32 -172.36(7) . . . . ?
C29 C28 C33 C32 -55.31(9) . . . . ?
C38 C28 C33 C32 71.54(9) . . . . ?
C23 C28 C33 C36 -54.87(9) . . . . ?
C29 C28 C33 C36 62.19(8) . . . . ?
C38 C28 C33 C36 -170.96(7) . . . . ?
C30 C29 C34 C37 -60.51(9) . . . . ?
C28 C29 C34 C37 62.05(9) . . . . ?
C32 C31 C35 C37 -59.15(10) . . . . ?
C30 C31 C35 C37 59.94(10) . . . . ?
C32 C33 C36 C37 61.33(9) . . . . ?
C28 C33 C36 C37 -61.77(9) . . . . ?
C31 C35 C37 C34 -60.73(9) . . . . ?
C31 C35 C37 C36 58.86(10) . . . . ?
C29 C34 C37 C35 62.62(9) . . . . ?
C29 C34 C37 C36 -57.63(9) . . . . ?
C33 C36 C37 C35 -61.83(9) . . . . ?
C33 C36 C37 C34 57.46(10) . . . . ?
Ti1 O1 C38 C39 162.78(7) . . . . ?
Ti1 O1 C38 C40 -83.40(9) . . . . ?
Ti1 O1 C38 C28 37.67(11) . . . . ?
C23 C28 C38 O1 -22.76(9) . . . . ?
C29 C28 C38 O1 -140.71(7) . . . . ?
C33 C28 C38 O1 97.20(8) . . . . ?
C23 C28 C38 C39 -140.85(8) . . . . ?
C29 C28 C38 C39 101.21(9) . . . . ?
C33 C28 C38 C39 -20.89(11) . . . . ?
C23 C28 C38 C40 95.28(8) . . . . ?
C29 C28 C38 C40 -22.66(10) . . . . ?
C33 C28 C38 C40 -144.75(8) . . . . ?
